data_7712207
loop_
_publ_author_name
'Wang, Ze-Jie'
'Wu, Ling-Kun'
'Wang, Na'
'Hu, Qian-Qian'
'Li, Jian-Rong'
'Ye, Heng-Yun'

_publ_section_title
;
 Tuning the luminescent properties of a three-dimensional perovskite
 ferroelectric (Me-Hdabco)CsI<sub>3</sub><i>via</i> Sn(II) doping.
;
_journal_issue 9
_journal_name_full 'Dalton transactions (Cambridge, England : 2003)'
_journal_page_first 2799
_journal_page_last 2803
_journal_paper_doi 10.1039/d2dt03939g
_journal_volume 52
_journal_year 2023
_chemical_formula_moiety 'Cs4 I12, 4(C7 H16 N2)'
_chemical_formula_sum 'C28 H64 Cs4 I12 N8'
_chemical_formula_weight 2567.31
_space_group_crystal_system monoclinic
_space_group_IT_number 9
_space_group_name_Hall 'C -2yc'
_space_group_name_H-M_alt 'C 1 c 1'
_atom_sites_solution_hydrogens geom
_atom_sites_solution_primary iterative
_audit_creation_date 2022-11-11
_audit_creation_method
;
Olex2 1.3
(compiled 2020.11.12 svn.r5f609507 for OlexSys, GUI svn.r6408)
;
_audit_update_record
;
2022-12-07 deposited with the CCDC.	2023-01-26 downloaded from the CCDC.
;
_cell_angle_alpha 90
_cell_angle_beta 90.481(3)
_cell_angle_gamma 90
_cell_formula_units_Z 4
_cell_length_a 20.4211(9)
_cell_length_b 21.4617(8)
_cell_length_c 14.8276(6)
_cell_measurement_reflns_used 10977
_cell_measurement_temperature 273.00(10)
_cell_measurement_theta_max 29.2040
_cell_measurement_theta_min 1.9370
_cell_volume 6498.3(5)
_computing_cell_refinement 'CrysAlisPro 1.171.40.39a (Rigaku OD, 2019)'
_computing_data_collection 'CrysAlisPro 1.171.40.39a (Rigaku OD, 2019)'
_computing_data_reduction 'CrysAlisPro 1.171.40.39a (Rigaku OD, 2019)'
_computing_molecular_graphics 'Olex2 1.3 (Dolomanov et al., 2009)'
_computing_publication_material 'Olex2 1.3 (Dolomanov et al., 2009)'
_computing_structure_refinement 'SHELXL 2018/1 (Sheldrick, 2015)'
_computing_structure_solution 'olex2.solve 1.3 (Bourhis et al., 2015)'
_diffrn_ambient_environment N~2~
_diffrn_ambient_temperature 273.00(10)
_diffrn_detector 'CCD plate'
_diffrn_detector_area_resol_mean 10.0000
_diffrn_detector_type HyPix
_diffrn_measured_fraction_theta_full 0.987
_diffrn_measured_fraction_theta_max 0.771
_diffrn_measurement_details
;
List of Runs (angles in degrees, time in seconds):

  # Type    Start    End  Width  t~exp~   \w     \q     \k     \f   Frames
#--------------------------------------------------------------------------
  1  \w     18.00  43.00   0.50    3.00    --    4.16  92.00 166.00   50
  2  \w    -16.00  65.00   0.50    3.00    --    4.16  40.00  50.00  162
  3  \w    -10.00  15.00   0.50    3.00    --    4.16  57.00 -90.00   50
  4  \w     22.00  69.00   0.50    3.00    --    4.16  57.00 -90.00   94
  5  \w    -21.00  22.00   0.50    3.00    --   -4.59 -99.00-120.00   86
;
_diffrn_measurement_device 'four-circle diffractometer'
_diffrn_measurement_device_type 'XtaLAB Synergy R, HyPix'
_diffrn_measurement_method '\w scans'
_diffrn_orient_matrix_type 'CrysAlisPro convention (1999,Acta A55,543-557)'
_diffrn_orient_matrix_UB_11 -0.0289140000
_diffrn_orient_matrix_UB_12 0.0105662000
_diffrn_orient_matrix_UB_13 -0.0219986000
_diffrn_orient_matrix_UB_21 -0.0157664000
_diffrn_orient_matrix_UB_22 -0.0284729000
_diffrn_orient_matrix_UB_23 0.0106649000
_diffrn_orient_matrix_UB_31 -0.0110195000
_diffrn_orient_matrix_UB_32 0.0130550000
_diffrn_orient_matrix_UB_33 0.0411179000
_diffrn_radiation_monochromator mirror
_diffrn_radiation_probe x-ray
_diffrn_radiation_type 'Mo K\a'
_diffrn_radiation_wavelength 0.71073
_diffrn_reflns_av_R_equivalents 0.0603
_diffrn_reflns_av_unetI/netI 0.0618
_diffrn_reflns_Laue_measured_fraction_full 0.987
_diffrn_reflns_Laue_measured_fraction_max 0.771
_diffrn_reflns_limit_h_max 23
_diffrn_reflns_limit_h_min -26
_diffrn_reflns_limit_k_max 24
_diffrn_reflns_limit_k_min -29
_diffrn_reflns_limit_l_max 17
_diffrn_reflns_limit_l_min -19
_diffrn_reflns_number 20564
_diffrn_reflns_point_group_measured_fraction_full 0.987
_diffrn_reflns_point_group_measured_fraction_max 0.771
_diffrn_reflns_theta_full 25.242
_diffrn_reflns_theta_max 29.359
_diffrn_reflns_theta_min 1.950
_diffrn_source 'micro-focus sealed X-ray tube'
_diffrn_source_type 'Mova (Mo) X-ray Source'
_exptl_absorpt_coefficient_mu 7.953
_exptl_absorpt_correction_T_max 1.00000
_exptl_absorpt_correction_T_min 0.63741
_exptl_absorpt_correction_type multi-scan
_exptl_absorpt_process_details
;
CrysAlisPro 1.171.40.39a (Rigaku Oxford Diffraction, 2019)
Empirical absorption correction using spherical harmonics,
 implemented in SCALE3 ABSPACK scaling algorithm.
;
_exptl_crystal_colour 'clear light colourless'
_exptl_crystal_colour_lustre clear
_exptl_crystal_colour_modifier light
_exptl_crystal_colour_primary colourless
_exptl_crystal_density_diffrn 2.624
_exptl_crystal_description block
_exptl_crystal_F_000 4576
_exptl_crystal_size_max 0.38
_exptl_crystal_size_mid 0.35
_exptl_crystal_size_min 0.29
_refine_diff_density_max 1.453
_refine_diff_density_min -1.265
_refine_diff_density_rms 0.230
_refine_ls_abs_structure_details
;
 Refined as an inversion twin.
;
_refine_ls_abs_structure_Flack 0.39(10)
_refine_ls_extinction_method none
_refine_ls_goodness_of_fit_ref 1.085
_refine_ls_hydrogen_treatment constr
_refine_ls_matrix_type full
_refine_ls_number_parameters 474
_refine_ls_number_reflns 11047
_refine_ls_number_restraints 350
_refine_ls_restrained_S_all 1.072
_refine_ls_R_factor_all 0.0654
_refine_ls_R_factor_gt 0.0527
_refine_ls_shift/su_max 0.001
_refine_ls_shift/su_mean 0.000
_refine_ls_structure_factor_coef Fsqd
_refine_ls_weighting_details 'w=1/[\s^2^(Fo^2^)+(0.0719P)^2^+100.2820P] where P=(Fo^2^+2Fc^2^)/3'
_refine_ls_weighting_scheme calc
_refine_ls_wR_factor_gt 0.1507
_refine_ls_wR_factor_ref 0.1580
_reflns_Friedel_coverage 0.998
_reflns_Friedel_fraction_full 0.987
_reflns_Friedel_fraction_max 0.771
_reflns_number_gt 9221
_reflns_number_total 11047
_reflns_threshold_expression 'I > 2\s(I)'
_cod_data_source_file d2dt03939g2.cif
_cod_data_source_block zj220909-1_rt2
_cod_depositor_comments 'Adding full bibliography for 7712206--7712207.cif.'
_cod_database_code 7712207
_shelx_shelxl_version_number 2018/1
_shelx_space_group_comment
;
The symmetry employed for this shelxl refinement is uniquely defined
by the following loop, which should always be used as a source of
symmetry information in preference to the above space-group names.
They are only intended as comments.
;
_shelx_estimated_absorpt_t_max 0.206
_shelx_estimated_absorpt_t_min 0.152
_reflns_odcompleteness_completeness 95.16
_reflns_odcompleteness_iscentric 1
_reflns_odcompleteness_theta 26.32
_olex2_refinement_description
;
1. Twinned data refinement
 Scales: 0.61(10)
 0.39(10)
2. Fixed Uiso
 At 1.2 times of:
  All C(H,H) groups, All N(H) groups
 At 1.5 times of:
  All C(H,H,H) groups
3. Restrained distances
 N3-C12 = N3-C14 = N3-C8
 1.5 with sigma of 0.02
 C8-C9
 1.5 with sigma of 0.02
4. Rigid bond restraints
 N6, C15, C16
 with sigma for 1-2 distances of 0.01 and sigma for 1-3 distances of 0.02
 All non-hydrogen atoms
 with sigma for 1-2 distances of 0.02 and sigma for 1-3 distances of 0.02
5. Uiso/Uaniso restraints and constraints
N3 \\sim N4 \\sim C8 \\sim C9 \\sim C10 \\sim C11 \\sim C12 \\sim C13 \\sim
C14: within 2A with sigma of 0.01 and sigma for terminal atoms of 0.02 within 2A
N6 \\sim C15 \\sim C16: within 2A with sigma of 0.01 and sigma for terminal
atoms of 0.02 within 2A
Uanis(N3) \\sim Ueq, Uanis(C12) \\sim Ueq, Uanis(C10) \\sim Ueq, Uanis(C8)
\\sim Ueq, Uanis(C14) \\sim Ueq, Uanis(C13) \\sim Ueq, Uanis(C11) \\sim Ueq,
Uanis(C9) \\sim Ueq, Uanis(N4) \\sim Ueq: with sigma of 0.01 and sigma for
terminal atoms of 0.02
6. Rigid body (RIGU) restrains
 N3, N4, C8, C9, C10, C11, C12, C13, C14
 with sigma for 1-2 distances of 0.01 and sigma for 1-3 distances of 0.02
7.a Ternary CH refined with riding coordinates:
 N2(H2), N4(H4), N6(H6), N8(H8)
7.b Secondary CH2 refined with riding coordinates:
 C1(H1A,H1B), C2(H2A,H2B), C3(H3A,H3B), C4(H4A,H4B), C5(H5A,H5B), C6(H6A,H6B),
 C8(H8A,H8B), C9(H9A,H9B), C10(H10A,H10B), C11(H11A,H11B), C12(H12A,H12B),
 C13(H13A,H13B), C15(H15A,H15B), C16(H16A,H16B), C17(H17A,H17B), C18(H18A,H18B),
  C19(H19A,H19B), C20(H20A,H20B), C22(H22A,H22B), C23(H23A,H23B), C24(H24A,
 H24B), C25(H25A,H25B), C26(H26A,H26B), C27(H27A,H27B)
7.c Idealised Me refined as rotating group:
 C7(H7A,H7B,H7C), C14(H14A,H14B,H14C), C21(H21A,H21B,H21C), C28(H28A,H28B,H28C)
;
_olex2_submission_special_instructions 'No special instructions were received'
_oxdiff_exptl_absorpt_empirical_details
;
Empirical correction (ABSPACK) includes:
- Absorption correction using spherical harmonics
- Frame scaling
;
_oxdiff_exptl_absorpt_empirical_full_max 1.345
_oxdiff_exptl_absorpt_empirical_full_min 0.742

loop_
_space_group_symop_operation_xyz
'x, y, z'
'x, -y, z+1/2'
'x+1/2, y+1/2, z'
'x+1/2, -y+1/2, z+1/2'

loop_
_atom_site_label
_atom_site_type_symbol
_atom_site_fract_x
_atom_site_fract_y
_atom_site_fract_z
_atom_site_U_iso_or_equiv
_atom_site_adp_type
_atom_site_occupancy
_atom_site_site_symmetry_order
_atom_site_calc_flag
_atom_site_refinement_flags_posn
_atom_site_refinement_flags_adp
_atom_site_refinement_flags_occupancy
_atom_site_disorder_assembly
_atom_site_disorder_group
Cs1 Cs 0.89822(7) 0.74620(6) 0.49366(10) 0.0474(3) Uani 1 1 d . U . . .
Cs2 Cs 1.14701(7) 0.50114(6) 0.47979(9) 0.0464(4) Uani 1 1 d . U . . .
Cs3 Cs 0.89037(6) 0.25145(6) 0.49155(9) 0.0432(3) Uani 1 1 d . U . . .
Cs4 Cs 1.14092(6) -0.00257(6) 0.50663(9) 0.0441(4) Uani 1 1 d . U . . .
I1 I 0.76017(8) 0.86311(8) 0.50087(13) 0.0592(4) Uani 1 1 d . U . . .
I2 I 0.99584(8) 0.89339(8) 0.52426(14) 0.0654(5) Uani 1 1 d . U . . .
I3 I 0.91103(9) 0.76735(8) 0.24258(11) 0.0624(4) Uani 1 1 d . U . . .
I4 I 0.91270(9) 0.72220(8) 0.74306(11) 0.0632(4) Uani 1 1 d . U . . .
I5 I 0.75978(7) 0.63037(9) 0.48847(11) 0.0541(4) Uani 1 1 d . U . . .
I6 I 0.99938(7) 0.60278(8) 0.45108(12) 0.0541(4) Uani 1 1 d . U . . .
I7 I 1.25393(8) 0.63973(8) 0.45380(14) 0.0657(5) Uani 1 1 d . U . . .
I8 I 1.16869(9) 0.52139(9) 0.73148(11) 0.0661(5) Uani 1 1 d . U . . .
I9 I 1.01713(7) 0.37776(7) 0.50471(11) 0.0492(4) Uani 1 1 d . U . . .
I10 I 0.75413(8) 0.36230(7) 0.54201(13) 0.0581(4) Uani 1 1 d . U . . .
I11 I 1.01463(8) 0.12298(8) 0.48421(11) 0.0559(4) Uani 1 1 d . U . . .
I12 I 1.15708(9) 0.02047(9) 0.75571(10) 0.0613(5) Uani 1 1 d . U . . .
N1 N 0.8738(9) 0.5230(10) 0.7769(13) 0.054(5) Uani 1 1 d . U . . .
N2 N 0.9263(8) 0.4691(9) 0.6497(14) 0.054(4) Uani 1 1 d . U . . .
H2 H 0.948548 0.447925 0.600081 0.064 Uiso 1 1 calc R U . . .
C1 C 0.9452(11) 0.5318(11) 0.7804(16) 0.053(5) Uani 1 1 d . U . . .
H1A H 0.963858 0.507800 0.829721 0.064 Uiso 1 1 calc R U . . .
H1B H 0.955461 0.575402 0.790299 0.064 Uiso 1 1 calc R U . . .
C2 C 0.9737(12) 0.5102(17) 0.6915(19) 0.079(8) Uani 1 1 d . U . . .
H2A H 0.982124 0.545702 0.652723 0.095 Uiso 1 1 calc R U . . .
H2B H 1.014697 0.488375 0.701898 0.095 Uiso 1 1 calc R U . . .
C3 C 0.9016(16) 0.4218(12) 0.7077(18) 0.077(7) Uani 1 1 d . U . . .
H3A H 0.937319 0.399950 0.737518 0.093 Uiso 1 1 calc R U . . .
H3B H 0.875828 0.391853 0.673604 0.093 Uiso 1 1 calc R U . . .
C4 C 0.8594(12) 0.4550(13) 0.7763(18) 0.064(6) Uani 1 1 d . U . . .
H4A H 0.813504 0.448426 0.761564 0.077 Uiso 1 1 calc R U . . .
H4B H 0.867676 0.437792 0.835773 0.077 Uiso 1 1 calc R U . . .
C5 C 0.8485(10) 0.5507(11) 0.6856(14) 0.047(5) Uani 1 1 d . U . . .
H5A H 0.865897 0.592307 0.676723 0.057 Uiso 1 1 calc R U . . .
H5B H 0.801065 0.553003 0.685067 0.057 Uiso 1 1 calc R U . . .
C6 C 0.8729(12) 0.5059(11) 0.6095(14) 0.054(5) Uani 1 1 d . U . . .
H6A H 0.837618 0.478883 0.589276 0.064 Uiso 1 1 calc R U . . .
H6B H 0.888546 0.529595 0.558331 0.064 Uiso 1 1 calc R U . . .
C7 C 0.8420(17) 0.555(2) 0.8557(18) 0.099(10) Uani 1 1 d . U . . .
H7A H 0.871914 0.555590 0.905993 0.149 Uiso 1 1 calc R U . . .
H7B H 0.803065 0.532771 0.872077 0.149 Uiso 1 1 calc R U . . .
H7C H 0.830785 0.596926 0.839260 0.149 Uiso 1 1 calc R U . . .
N3 N 1.3981(15) 0.4624(14) 0.760(2) 0.116(5) Uani 1 1 d D U . . .
N4 N 1.3985(17) 0.5739(16) 0.723(2) 0.117(5) Uani 1 1 d . U . . .
H4 H 1.400108 0.619084 0.713667 0.141 Uiso 1 1 calc R U . . .
C8 C 1.4680(15) 0.4839(16) 0.758(3) 0.114(6) Uani 1 1 d D U . . .
H8A H 1.489091 0.477719 0.815820 0.137 Uiso 1 1 calc R U . . .
H8B H 1.492354 0.461363 0.712208 0.137 Uiso 1 1 calc R U . . .
C9 C 1.4643(19) 0.5506(16) 0.735(3) 0.113(6) Uani 1 1 d D U . . .
H9A H 1.485479 0.574153 0.783159 0.135 Uiso 1 1 calc R U . . .
H9B H 1.488497 0.557911 0.680344 0.135 Uiso 1 1 calc R U . . .
C10 C 1.3730(19) 0.4985(19) 0.851(3) 0.108(6) Uani 1 1 d . U . . .
H10A H 1.334504 0.478722 0.875674 0.130 Uiso 1 1 calc R U . . .
H10B H 1.407143 0.500631 0.896343 0.130 Uiso 1 1 calc R U . . .
C11 C 1.3580(19) 0.5593(19) 0.814(3) 0.106(6) Uani 1 1 d . U . . .
H11A H 1.368106 0.590819 0.858701 0.128 Uiso 1 1 calc R U . . .
H11B H 1.311487 0.561638 0.800427 0.128 Uiso 1 1 calc R U . . .
C12 C 1.361(2) 0.475(2) 0.676(3) 0.118(6) Uani 1 1 d D U . . .
H12A H 1.316608 0.460799 0.684121 0.141 Uiso 1 1 calc R U . . .
H12B H 1.380274 0.450271 0.628110 0.141 Uiso 1 1 calc R U . . .
C13 C 1.360(2) 0.544(2) 0.647(3) 0.118(6) Uani 1 1 d . U . . .
H13A H 1.381565 0.549890 0.589352 0.142 Uiso 1 1 calc R U . . .
H13B H 1.315831 0.559969 0.643283 0.142 Uiso 1 1 calc R U . . .
C14 C 1.390(2) 0.3956(15) 0.769(3) 0.119(9) Uani 1 1 d D U . . .
H14A H 1.348985 0.386740 0.796529 0.178 Uiso 1 1 calc R U . . .
H14B H 1.425121 0.379032 0.805123 0.178 Uiso 1 1 calc R U . . .
H14C H 1.391215 0.376662 0.709937 0.178 Uiso 1 1 calc R U . . .
N5 N 1.1300(12) 0.2218(12) 0.7895(17) 0.077(6) Uani 1 1 d . U . . .
N6 N 1.1703(13) 0.2862(12) 0.6628(18) 0.085(6) Uani 1 1 d . U . . .
H6 H 1.189978 0.310975 0.614622 0.102 Uiso 1 1 calc R U . . .
C15 C 1.1112(17) 0.2894(15) 0.794(2) 0.087(6) Uani 1 1 d . U . . .
H15A H 1.063884 0.292432 0.789498 0.104 Uiso 1 1 calc R U . . .
H15B H 1.124224 0.305635 0.852318 0.104 Uiso 1 1 calc R U . . .
C16 C 1.1402(17) 0.3298(17) 0.723(2) 0.090(6) Uani 1 1 d . U . . .
H16A H 1.106614 0.353836 0.691828 0.108 Uiso 1 1 calc R U . . .
H16B H 1.172392 0.358112 0.748322 0.108 Uiso 1 1 calc R U . . .
C17 C 1.1271(16) 0.2426(16) 0.619(2) 0.083(8) Uani 1 1 d . U . . .
H17A H 1.149866 0.220344 0.571772 0.099 Uiso 1 1 calc R U . . .
H17B H 1.089833 0.264084 0.592410 0.099 Uiso 1 1 calc R U . . .
C18 C 1.1038(12) 0.1961(12) 0.6944(18) 0.062(6) Uani 1 1 d . U . . .
H18A H 1.121233 0.154771 0.683247 0.074 Uiso 1 1 calc R U . . .
H18B H 1.056370 0.193506 0.694569 0.074 Uiso 1 1 calc R U . . .
C19 C 1.1990(15) 0.2168(17) 0.786(2) 0.092(9) Uani 1 1 d . U . . .
H19A H 1.210747 0.173835 0.773411 0.110 Uiso 1 1 calc R U . . .
H19B H 1.217502 0.227927 0.843990 0.110 Uiso 1 1 calc R U . . .
C20 C 1.2272(16) 0.2573(19) 0.716(3) 0.104(11) Uani 1 1 d . U . . .
H20A H 1.254745 0.233175 0.675794 0.125 Uiso 1 1 calc R U . . .
H20B H 1.253715 0.289756 0.743360 0.125 Uiso 1 1 calc R U . . .
C21 C 1.102(2) 0.1877(19) 0.859(2) 0.118(12) Uani 1 1 d . U . . .
H21A H 1.058304 0.175857 0.842325 0.178 Uiso 1 1 calc R U . . .
H21B H 1.100901 0.212747 0.912714 0.178 Uiso 1 1 calc R U . . .
H21C H 1.127722 0.150977 0.870359 0.178 Uiso 1 1 calc R U . . .
N7 N 1.1276(12) 0.2745(14) 0.2068(19) 0.083(6) Uani 1 1 d . U . . .
N8 N 1.1703(13) 0.2117(13) 0.3271(16) 0.086(7) Uani 1 1 d . U . . .
H8 H 1.188485 0.189054 0.378941 0.103 Uiso 1 1 calc R U . . .
C22 C 1.1036(12) 0.2992(13) 0.2960(18) 0.065(6) Uani 1 1 d . U . . .
H22A H 1.120428 0.340863 0.306288 0.078 Uiso 1 1 calc R U . . .
H22B H 1.056097 0.301030 0.295855 0.078 Uiso 1 1 calc R U . . .
C23 C 1.1247(14) 0.2608(12) 0.361(2) 0.073(7) Uani 1 1 d . U . . .
H23A H 1.087269 0.240785 0.388246 0.087 Uiso 1 1 calc R U . . .
H23B H 1.146939 0.284968 0.406959 0.087 Uiso 1 1 calc R U . . .
C24 C 1.1381(16) 0.1664(17) 0.266(2) 0.091(8) Uani 1 1 d . U . . .
H24A H 1.105867 0.141582 0.297119 0.109 Uiso 1 1 calc R U . . .
H24B H 1.169872 0.138934 0.238030 0.109 Uiso 1 1 calc R U . . .
C25 C 1.1037(14) 0.2108(15) 0.191(2) 0.089(9) Uani 1 1 d . U . . .
H25A H 1.114933 0.197079 0.131082 0.107 Uiso 1 1 calc R U . . .
H25B H 1.056484 0.209274 0.197355 0.107 Uiso 1 1 calc R U . . .
C26 C 1.2029(13) 0.2807(15) 0.209(2) 0.082(8) Uani 1 1 d . U . . .
H26A H 1.221426 0.269845 0.151144 0.098 Uiso 1 1 calc R U . . .
H26B H 1.215844 0.322947 0.224299 0.098 Uiso 1 1 calc R U . . .
C27 C 1.2237(16) 0.2385(19) 0.276(2) 0.100(10) Uani 1 1 d . U . . .
H27A H 1.252991 0.259982 0.317880 0.120 Uiso 1 1 calc R U . . .
H27B H 1.248261 0.205149 0.248383 0.120 Uiso 1 1 calc R U . . .
C28 C 1.095(2) 0.314(2) 0.127(3) 0.113(11) Uani 1 1 d . U . . .
H28A H 1.096559 0.357250 0.142384 0.170 Uiso 1 1 calc R U . . .
H28B H 1.050728 0.300891 0.118620 0.170 Uiso 1 1 calc R U . . .
H28C H 1.119322 0.306912 0.072740 0.170 Uiso 1 1 calc R U . . .

loop_
_atom_site_aniso_label
_atom_site_aniso_U_11
_atom_site_aniso_U_22
_atom_site_aniso_U_33
_atom_site_aniso_U_23
_atom_site_aniso_U_13
_atom_site_aniso_U_12
Cs1 0.0513(8) 0.0436(7) 0.0473(7) -0.0006(6) 0.0017(5) 0.0001(6)
Cs2 0.0473(8) 0.0435(7) 0.0484(10) -0.0001(5) 0.0020(6) -0.0043(6)
Cs3 0.0397(7) 0.0417(7) 0.0481(7) 0.0007(6) 0.0017(5) 0.0005(6)
Cs4 0.0428(7) 0.0411(7) 0.0485(10) 0.0007(6) 0.0024(6) 0.0019(6)
I1 0.0525(9) 0.0545(11) 0.0706(11) -0.0022(8) 0.0088(7) 0.0063(7)
I2 0.0530(10) 0.0528(9) 0.0905(13) 0.0062(9) 0.0043(8) -0.0090(8)
I3 0.0799(12) 0.0622(9) 0.0450(8) 0.0007(8) 0.0037(8) 0.0014(8)
I4 0.0737(11) 0.0717(11) 0.0441(8) 0.0021(8) -0.0008(7) -0.0027(9)
I5 0.0473(8) 0.0509(9) 0.0640(10) 0.0054(7) -0.0057(7) -0.0058(7)
I6 0.0501(8) 0.0458(8) 0.0664(10) 0.0000(7) -0.0029(7) 0.0024(7)
I7 0.0537(9) 0.0458(9) 0.0975(13) -0.0023(9) 0.0015(8) -0.0120(7)
I8 0.0776(12) 0.0756(12) 0.0452(10) 0.0032(7) 0.0009(8) 0.0078(9)
I9 0.0464(8) 0.0419(7) 0.0593(9) -0.0025(7) 0.0047(6) -0.0025(6)
I10 0.0464(8) 0.0447(8) 0.0835(12) 0.0047(8) 0.0057(8) 0.0066(7)
I11 0.0517(9) 0.0503(8) 0.0656(10) 0.0018(7) 0.0006(7) 0.0115(7)
I12 0.0670(11) 0.0731(11) 0.0439(10) -0.0017(7) 0.0041(7) 0.0014(8)
N1 0.041(9) 0.069(11) 0.053(10) 0.017(9) 0.001(8) 0.017(8)
N2 0.031(9) 0.065(12) 0.065(12) -0.020(9) 0.001(7) 0.006(8)
C1 0.045(11) 0.048(12) 0.067(13) -0.004(10) -0.018(9) -0.010(9)
C2 0.037(12) 0.12(2) 0.076(17) -0.003(16) -0.007(10) -0.010(13)
C3 0.12(2) 0.049(12) 0.064(15) -0.002(10) -0.032(13) 0.018(12)
C4 0.042(12) 0.080(14) 0.070(15) 0.030(12) -0.007(10) -0.003(11)
C5 0.046(11) 0.051(12) 0.044(10) 0.012(9) 0.002(8) 0.012(9)
C6 0.063(13) 0.059(13) 0.038(10) 0.020(9) 0.003(9) 0.007(10)
C7 0.10(2) 0.16(3) 0.038(13) -0.007(16) 0.015(13) 0.01(2)
N3 0.108(8) 0.117(8) 0.122(8) 0.003(7) 0.010(7) 0.000(7)
N4 0.111(8) 0.117(8) 0.124(8) 0.005(7) 0.011(7) 0.004(7)
C8 0.104(8) 0.114(9) 0.125(9) 0.004(8) 0.009(8) 0.004(8)
C9 0.104(8) 0.113(9) 0.122(9) 0.008(8) 0.014(8) 0.003(8)
C10 0.099(9) 0.108(9) 0.118(9) 0.009(7) 0.008(8) -0.001(8)
C11 0.099(9) 0.106(9) 0.114(9) 0.008(8) 0.013(7) 0.003(8)
C12 0.110(9) 0.122(9) 0.122(9) -0.003(8) 0.003(8) -0.003(8)
C13 0.111(9) 0.119(9) 0.123(9) -0.004(8) 0.007(8) 0.001(8)
C14 0.120(17) 0.117(12) 0.119(17) -0.006(13) 0.008(15) 0.010(13)
N5 0.073(13) 0.085(14) 0.072(14) -0.002(12) -0.011(11) 0.005(13)
N6 0.094(13) 0.074(12) 0.085(13) -0.006(9) -0.029(10) -0.013(10)
C15 0.090(15) 0.078(12) 0.092(15) -0.014(10) -0.019(12) 0.003(11)
C16 0.093(13) 0.090(12) 0.088(13) -0.007(9) -0.027(11) -0.003(10)
C17 0.09(2) 0.11(2) 0.055(15) -0.010(13) -0.007(14) 0.000(16)
C18 0.045(12) 0.060(14) 0.080(14) 0.005(11) -0.017(11) -0.009(10)
C19 0.083(15) 0.11(2) 0.09(2) 0.016(16) -0.047(14) 0.012(15)
C20 0.065(17) 0.14(3) 0.11(3) 0.02(2) -0.026(14) -0.014(15)
C21 0.18(3) 0.10(2) 0.074(18) 0.003(18) 0.00(2) -0.03(3)
N7 0.057(12) 0.105(16) 0.089(15) -0.019(13) 0.005(11) 0.008(12)
N8 0.094(17) 0.104(18) 0.058(14) 0.013(11) -0.005(10) 0.036(13)
C22 0.045(13) 0.072(16) 0.078(14) 0.005(11) 0.002(11) 0.016(11)
C23 0.070(16) 0.040(12) 0.108(18) 0.013(12) 0.007(14) 0.013(11)
C24 0.081(19) 0.12(2) 0.067(17) -0.015(14) 0.017(13) 0.012(16)
C25 0.051(14) 0.109(18) 0.11(2) -0.053(15) -0.035(15) 0.007(14)
C26 0.068(13) 0.083(19) 0.09(2) 0.021(15) 0.051(13) 0.014(13)
C27 0.073(17) 0.14(3) 0.09(2) 0.024(19) 0.005(13) 0.015(16)
C28 0.12(3) 0.13(3) 0.087(19) -0.007(19) -0.013(19) 0.00(2)

loop_
_atom_type_symbol
_atom_type_description
_atom_type_scat_dispersion_real
_atom_type_scat_dispersion_imag
_atom_type_scat_source
C C 0.0033 0.0016 'International Tables Vol C Tables 4.2.6.8 and 6.1.1.4'
H H 0.0000 0.0000 'International Tables Vol C Tables 4.2.6.8 and 6.1.1.4'
Cs Cs -0.3680 2.1192 'International Tables Vol C Tables 4.2.6.8 and 6.1.1.4'
I I -0.4742 1.8119 'International Tables Vol C Tables 4.2.6.8 and 6.1.1.4'
N N 0.0061 0.0033 'International Tables Vol C Tables 4.2.6.8 and 6.1.1.4'

loop_
_geom_angle_atom_site_label_1
_geom_angle_atom_site_label_2
_geom_angle_atom_site_label_3
_geom_angle
_geom_angle_site_symmetry_1
_geom_angle_site_symmetry_3
_geom_angle_publ_flag
I2 Cs1 I1 80.42(5) . . ?
I2 Cs1 I3 88.68(5) . . ?
I2 Cs1 I5 162.60(6) . . ?
I2 Cs1 I6 114.59(6) . . ?
I3 Cs1 I1 90.34(5) . . ?
I3 Cs1 I5 96.77(5) . . ?
I3 Cs1 I6 83.68(5) . . ?
I4 Cs1 I1 96.68(5) . . ?
I4 Cs1 I2 87.65(5) . . ?
I4 Cs1 I3 171.43(6) . . ?
I4 Cs1 I5 88.99(5) . . ?
I4 Cs1 I6 90.82(5) . . ?
I5 Cs1 I1 83.03(5) . . ?
I6 Cs1 I1 163.58(6) . . ?
I6 Cs1 I5 82.51(4) . . ?
I1 Cs2 I8 86.66(5) 3_545 . ?
I6 Cs2 I1 163.83(6) . 3_545 ?
I6 Cs2 I8 97.63(5) . . ?
I6 Cs2 I8 93.74(5) . 2_564 ?
I6 Cs2 I9 81.59(5) . . ?
I7 Cs2 I1 106.12(5) . 3_545 ?
I7 Cs2 I6 89.72(5) . . ?
I7 Cs2 I8 86.92(5) . . ?
I7 Cs2 I8 85.81(5) . 2_564 ?
I7 Cs2 I9 171.28(6) . . ?
I8 Cs2 I1 84.41(5) 2_564 3_545 ?
I8 Cs2 I8 166.46(7) 2_564 . ?
I8 Cs2 I9 95.44(5) 2_564 . ?
I9 Cs2 I1 82.60(4) . 3_545 ?
I9 Cs2 I8 93.48(5) . . ?
I4 Cs3 I3 166.37(6) 2_564 2_565 ?
I7 Cs3 I3 99.06(6) 3_445 2_565 ?
I7 Cs3 I4 92.66(5) 3_445 2_564 ?
I7 Cs3 I9 172.06(6) 3_445 . ?
I7 Cs3 I10 83.25(5) 3_445 . ?
I7 Cs3 I11 91.60(5) 3_445 . ?
I9 Cs3 I3 87.39(5) . 2_565 ?
I9 Cs3 I4 81.55(5) . 2_564 ?
I10 Cs3 I3 87.00(5) . 2_565 ?
I10 Cs3 I4 101.36(5) . 2_564 ?
I10 Cs3 I9 92.53(4) . . ?
I10 Cs3 I11 167.98(6) . . ?
I11 Cs3 I3 83.09(5) . 2_565 ?
I11 Cs3 I4 89.68(5) . 2_564 ?
I11 Cs3 I9 93.79(5) . . ?
I2 Cs4 I5 167.43(6) 1_545 3_545 ?
I2 Cs4 I10 90.94(5) 1_545 3_545 ?
I2 Cs4 I11 83.67(5) 1_545 . ?
I2 Cs4 I12 94.23(5) 1_545 . ?
I2 Cs4 I12 94.87(5) 1_545 2_554 ?
I5 Cs4 I12 86.82(5) 3_545 2_554 ?
I10 Cs4 I5 101.53(5) 3_545 3_545 ?
I10 Cs4 I12 90.02(5) 3_545 2_554 ?
I11 Cs4 I5 83.80(4) . 3_545 ?
I11 Cs4 I10 174.04(6) . 3_545 ?
I11 Cs4 I12 92.97(5) . 2_554 ?
I12 Cs4 I5 85.33(5) . 3_545 ?
I12 Cs4 I10 85.11(5) . 3_545 ?
I12 Cs4 I11 92.73(5) . . ?
I12 Cs4 I12 169.75(7) . 2_554 ?
Cs2 I1 Cs1 167.79(6) 3_455 . ?
Cs4 I2 Cs1 156.51(7) 1_565 . ?
Cs1 I3 Cs3 163.25(6) . 2_564 ?
Cs1 I4 Cs3 159.79(6) . 2_565 ?
Cs4 I5 Cs1 170.21(6) 3_455 . ?
Cs2 I6 Cs1 154.22(6) . . ?
Cs2 I7 Cs3 160.51(8) . 3 ?
Cs2 I8 Cs2 160.48(7) 2_565 . ?
Cs3 I9 Cs2 171.28(6) . . ?
Cs3 I10 Cs4 157.54(7) . 3_455 ?
Cs4 I11 Cs3 173.15(6) . . ?
Cs4 I12 Cs4 163.14(6) . 2 ?
C1 N1 C4 108.8(18) . . ?
C1 N1 C5 107.6(17) . . ?
C1 N1 C7 110(2) . . ?
C4 N1 C5 107.7(19) . . ?
C4 N1 C7 111(2) . . ?
C7 N1 C5 111.0(19) . . ?
C2 N2 H2 106.9 . . ?
C2 N2 C6 110(2) . . ?
C3 N2 H2 106.9 . . ?
C3 N2 C2 115(2) . . ?
C3 N2 C6 111.3(19) . . ?
C6 N2 H2 106.9 . . ?
N1 C1 H1A 110.0 . . ?
N1 C1 H1B 110.0 . . ?
N1 C1 C2 108.6(18) . . ?
H1A C1 H1B 108.4 . . ?
C2 C1 H1A 110.0 . . ?
C2 C1 H1B 110.0 . . ?
N2 C2 C1 107(2) . . ?
N2 C2 H2A 110.3 . . ?
N2 C2 H2B 110.3 . . ?
C1 C2 H2A 110.3 . . ?
C1 C2 H2B 110.3 . . ?
H2A C2 H2B 108.5 . . ?
N2 C3 H3A 110.5 . . ?
N2 C3 H3B 110.5 . . ?
N2 C3 C4 106(2) . . ?
H3A C3 H3B 108.7 . . ?
C4 C3 H3A 110.5 . . ?
C4 C3 H3B 110.5 . . ?
N1 C4 C3 111(2) . . ?
N1 C4 H4A 109.5 . . ?
N1 C4 H4B 109.5 . . ?
C3 C4 H4A 109.5 . . ?
C3 C4 H4B 109.5 . . ?
H4A C4 H4B 108.1 . . ?
N1 C5 H5A 110.4 . . ?
N1 C5 H5B 110.4 . . ?
N1 C5 C6 106.6(16) . . ?
H5A C5 H5B 108.6 . . ?
C6 C5 H5A 110.4 . . ?
C6 C5 H5B 110.4 . . ?
N2 C6 C5 106.1(17) . . ?
N2 C6 H6A 110.5 . . ?
N2 C6 H6B 110.5 . . ?
C5 C6 H6A 110.5 . . ?
C5 C6 H6B 110.5 . . ?
H6A C6 H6B 108.7 . . ?
N1 C7 H7A 109.5 . . ?
N1 C7 H7B 109.5 . . ?
N1 C7 H7C 109.5 . . ?
H7A C7 H7B 109.5 . . ?
H7A C7 H7C 109.5 . . ?
H7B C7 H7C 109.5 . . ?
C8 N3 C10 100(3) . . ?
C12 N3 C8 114(3) . . ?
C12 N3 C10 116(3) . . ?
C14 N3 C8 114(3) . . ?
C14 N3 C10 111(3) . . ?
C14 N3 C12 101(3) . . ?
C9 N4 H4 109.2 . . ?
C9 N4 C11 108(3) . . ?
C9 N4 C13 115(3) . . ?
C11 N4 H4 109.2 . . ?
C13 N4 H4 109.2 . . ?
C13 N4 C11 106(3) . . ?
N3 C8 H8A 110.8 . . ?
N3 C8 H8B 110.8 . . ?
H8A C8 H8B 108.8 . . ?
C9 C8 N3 105(3) . . ?
C9 C8 H8A 110.8 . . ?
C9 C8 H8B 110.8 . . ?
N4 C9 C8 114(3) . . ?
N4 C9 H9A 108.7 . . ?
N4 C9 H9B 108.7 . . ?
C8 C9 H9A 108.7 . . ?
C8 C9 H9B 108.7 . . ?
H9A C9 H9B 107.6 . . ?
N3 C10 H10A 111.7 . . ?
N3 C10 H10B 111.7 . . ?
H10A C10 H10B 109.4 . . ?
C11 C10 N3 101(3) . . ?
C11 C10 H10A 111.7 . . ?
C11 C10 H10B 111.7 . . ?
N4 C11 H11A 109.1 . . ?
N4 C11 H11B 109.1 . . ?
C10 C11 N4 112(3) . . ?
C10 C11 H11A 109.1 . . ?
C10 C11 H11B 109.1 . . ?
H11A C11 H11B 107.9 . . ?
N3 C12 H12A 108.6 . . ?
N3 C12 H12B 108.6 . . ?
N3 C12 C13 115(3) . . ?
H12A C12 H12B 107.6 . . ?
C13 C12 H12A 108.6 . . ?
C13 C12 H12B 108.6 . . ?
N4 C13 C12 101(3) . . ?
N4 C13 H13A 111.6 . . ?
N4 C13 H13B 111.6 . . ?
C12 C13 H13A 111.6 . . ?
C12 C13 H13B 111.6 . . ?
H13A C13 H13B 109.4 . . ?
N3 C14 H14A 109.5 . . ?
N3 C14 H14B 109.5 . . ?
N3 C14 H14C 109.5 . . ?
H14A C14 H14B 109.5 . . ?
H14A C14 H14C 109.5 . . ?
H14B C14 H14C 109.5 . . ?
C15 N5 C18 107(2) . . ?
C19 N5 C15 109(3) . . ?
C19 N5 C18 105(2) . . ?
C21 N5 C15 112(3) . . ?
C21 N5 C18 110(3) . . ?
C21 N5 C19 114(3) . . ?
C16 N6 H6 106.2 . . ?
C16 N6 C17 116(3) . . ?
C16 N6 C20 106(3) . . ?
C17 N6 H6 106.2 . . ?
C17 N6 C20 115(3) . . ?
C20 N6 H6 106.2 . . ?
N5 C15 H15A 108.4 . . ?
N5 C15 H15B 108.4 . . ?
H15A C15 H15B 107.5 . . ?
C16 C15 N5 115(3) . . ?
C16 C15 H15A 108.4 . . ?
C16 C15 H15B 108.4 . . ?
N6 C16 C15 103(3) . . ?
N6 C16 H16A 111.1 . . ?
N6 C16 H16B 111.1 . . ?
C15 C16 H16A 111.1 . . ?
C15 C16 H16B 111.1 . . ?
H16A C16 H16B 109.0 . . ?
N6 C17 H17A 110.5 . . ?
N6 C17 H17B 110.5 . . ?
N6 C17 C18 106(2) . . ?
H17A C17 H17B 108.7 . . ?
C18 C17 H17A 110.5 . . ?
C18 C17 H17B 110.5 . . ?
N5 C18 H18A 110.1 . . ?
N5 C18 H18B 110.1 . . ?
C17 C18 N5 108(2) . . ?
C17 C18 H18A 110.1 . . ?
C17 C18 H18B 110.1 . . ?
H18A C18 H18B 108.5 . . ?
N5 C19 H19A 109.2 . . ?
N5 C19 H19B 109.2 . . ?
N5 C19 C20 112(2) . . ?
H19A C19 H19B 107.9 . . ?
C20 C19 H19A 109.2 . . ?
C20 C19 H19B 109.2 . . ?
N6 C20 H20A 110.2 . . ?
N6 C20 H20B 110.2 . . ?
C19 C20 N6 107(3) . . ?
C19 C20 H20A 110.2 . . ?
C19 C20 H20B 110.2 . . ?
H20A C20 H20B 108.5 . . ?
N5 C21 H21A 109.5 . . ?
N5 C21 H21B 109.5 . . ?
N5 C21 H21C 109.5 . . ?
H21A C21 H21B 109.5 . . ?
H21A C21 H21C 109.5 . . ?
H21B C21 H21C 109.5 . . ?
C22 N7 C26 106(2) . . ?
C22 N7 C28 109(2) . . ?
C25 N7 C22 111(3) . . ?
C25 N7 C26 114(2) . . ?
C25 N7 C28 104(2) . . ?
C26 N7 C28 112(3) . . ?
C23 N8 H8 108.7 . . ?
C24 N8 H8 108.7 . . ?
C24 N8 C23 113(2) . . ?
C27 N8 H8 108.7 . . ?
C27 N8 C23 112(3) . . ?
C27 N8 C24 106(3) . . ?
N7 C22 H22A 110.1 . . ?
N7 C22 H22B 110.1 . . ?
H22A C22 H22B 108.4 . . ?
C23 C22 N7 108(2) . . ?
C23 C22 H22A 110.1 . . ?
C23 C22 H22B 110.1 . . ?
N8 C23 H23A 108.9 . . ?
N8 C23 H23B 108.9 . . ?
C22 C23 N8 113(3) . . ?
C22 C23 H23A 108.9 . . ?
C22 C23 H23B 108.9 . . ?
H23A C23 H23B 107.7 . . ?
N8 C24 H24A 111.2 . . ?
N8 C24 H24B 111.2 . . ?
N8 C24 C25 103(3) . . ?
H24A C24 H24B 109.1 . . ?
C25 C24 H24A 111.2 . . ?
C25 C24 H24B 111.2 . . ?
N7 C25 C24 108(2) . . ?
N7 C25 H25A 110.2 . . ?
N7 C25 H25B 110.2 . . ?
C24 C25 H25A 110.2 . . ?
C24 C25 H25B 110.2 . . ?
H25A C25 H25B 108.5 . . ?
N7 C26 H26A 110.8 . . ?
N7 C26 H26B 110.8 . . ?
H26A C26 H26B 108.9 . . ?
C27 C26 N7 105(2) . . ?
C27 C26 H26A 110.8 . . ?
C27 C26 H26B 110.8 . . ?
N8 C27 H27A 108.9 . . ?
N8 C27 H27B 108.9 . . ?
C26 C27 N8 113(3) . . ?
C26 C27 H27A 108.9 . . ?
C26 C27 H27B 108.9 . . ?
H27A C27 H27B 107.7 . . ?
N7 C28 H28A 109.5 . . ?
N7 C28 H28B 109.5 . . ?
N7 C28 H28C 109.5 . . ?
H28A C28 H28B 109.5 . . ?
H28A C28 H28C 109.5 . . ?
H28B C28 H28C 109.5 . . ?

loop_
_geom_bond_atom_site_label_1
_geom_bond_atom_site_label_2
_geom_bond_distance
_geom_bond_site_symmetry_2
_geom_bond_publ_flag
Cs1 I1 3.776(2) . ?
Cs1 I2 3.761(2) . ?
Cs1 I3 3.762(2) . ?
Cs1 I4 3.743(2) . ?
Cs1 I5 3.765(2) . ?
Cs1 I6 3.763(2) . ?
Cs2 I1 3.768(2) 3_545 ?
Cs2 I6 3.743(2) . ?
Cs2 I7 3.712(2) . ?
Cs2 I8 3.780(2) . ?
Cs2 I8 3.743(2) 2_564 ?
Cs2 I9 3.7682(19) . ?
Cs3 I3 3.764(2) 2_565 ?
Cs3 I4 3.759(2) 2_564 ?
Cs3 I7 3.715(2) 3_445 ?
Cs3 I9 3.7521(19) . ?
Cs3 I10 3.741(2) . ?
Cs3 I11 3.7494(19) . ?
Cs4 I2 3.721(2) 1_545 ?
Cs4 I5 3.757(2) 3_545 ?
Cs4 I10 3.7430(19) 3_545 ?
Cs4 I11 3.743(2) . ?
Cs4 I12 3.738(2) . ?
Cs4 I12 3.758(2) 2_554 ?
N1 C1 1.47(3) . ?
N1 C4 1.49(3) . ?
N1 C5 1.56(3) . ?
N1 C7 1.51(3) . ?
N2 H2 0.9800 . ?
N2 C2 1.45(3) . ?
N2 C3 1.42(3) . ?
N2 C6 1.47(3) . ?
C1 H1A 0.9700 . ?
C1 H1B 0.9700 . ?
C1 C2 1.52(4) . ?
C2 H2A 0.9700 . ?
C2 H2B 0.9700 . ?
C3 H3A 0.9700 . ?
C3 H3B 0.9700 . ?
C3 C4 1.52(4) . ?
C4 H4A 0.9700 . ?
C4 H4B 0.9700 . ?
C5 H5A 0.9700 . ?
C5 H5B 0.9700 . ?
C5 C6 1.57(3) . ?
C6 H6A 0.9700 . ?
C6 H6B 0.9700 . ?
C7 H7A 0.9600 . ?
C7 H7B 0.9600 . ?
C7 H7C 0.9600 . ?
N3 C8 1.50(2) . ?
N3 C10 1.64(5) . ?
N3 C12 1.47(2) . ?
N3 C14 1.45(2) . ?
N4 H4 0.9800 . ?
N4 C9 1.44(5) . ?
N4 C11 1.62(5) . ?
N4 C13 1.51(5) . ?
C8 H8A 0.9700 . ?
C8 H8B 0.9700 . ?
C8 C9 1.47(2) . ?
C9 H9A 0.9700 . ?
C9 H9B 0.9700 . ?
C10 H10A 0.9700 . ?
C10 H10B 0.9700 . ?
C10 C11 1.45(5) . ?
C11 H11A 0.9700 . ?
C11 H11B 0.9700 . ?
C12 H12A 0.9700 . ?
C12 H12B 0.9700 . ?
C12 C13 1.55(5) . ?
C13 H13A 0.9700 . ?
C13 H13B 0.9700 . ?
C14 H14A 0.9600 . ?
C14 H14B 0.9600 . ?
C14 H14C 0.9600 . ?
N5 C15 1.50(4) . ?
N5 C18 1.60(3) . ?
N5 C19 1.41(4) . ?
N5 C21 1.39(4) . ?
N6 H6 0.9800 . ?
N6 C16 1.43(4) . ?
N6 C17 1.44(4) . ?
N6 C20 1.53(4) . ?
C15 H15A 0.9700 . ?
C15 H15B 0.9700 . ?
C15 C16 1.49(5) . ?
C16 H16A 0.9700 . ?
C16 H16B 0.9700 . ?
C17 H17A 0.9700 . ?
C17 H17B 0.9700 . ?
C17 C18 1.58(4) . ?
C18 H18A 0.9700 . ?
C18 H18B 0.9700 . ?
C19 H19A 0.9700 . ?
C19 H19B 0.9700 . ?
C19 C20 1.48(5) . ?
C20 H20A 0.9700 . ?
C20 H20B 0.9700 . ?
C21 H21A 0.9600 . ?
C21 H21B 0.9600 . ?
C21 H21C 0.9600 . ?
N7 C22 1.51(4) . ?
N7 C25 1.47(4) . ?
N7 C26 1.54(4) . ?
N7 C28 1.59(5) . ?
N8 H8 0.9800 . ?
N8 C23 1.49(3) . ?
N8 C24 1.48(4) . ?
N8 C27 1.45(4) . ?
C22 H22A 0.9700 . ?
C22 H22B 0.9700 . ?
C22 C23 1.33(4) . ?
C23 H23A 0.9700 . ?
C23 H23B 0.9700 . ?
C24 H24A 0.9700 . ?
C24 H24B 0.9700 . ?
C24 C25 1.61(5) . ?
C25 H25A 0.9700 . ?
C25 H25B 0.9700 . ?
C26 H26A 0.9700 . ?
C26 H26B 0.9700 . ?
C26 C27 1.41(4) . ?
C27 H27A 0.9700 . ?
C27 H27B 0.9700 . ?
C28 H28A 0.9600 . ?
C28 H28B 0.9600 . ?
C28 H28C 0.9600 . ?

loop_
_geom_torsion_atom_site_label_1
_geom_torsion_atom_site_label_2
_geom_torsion_atom_site_label_3
_geom_torsion_atom_site_label_4
_geom_torsion
_geom_torsion_site_symmetry_1
_geom_torsion_site_symmetry_2
_geom_torsion_site_symmetry_3
_geom_torsion_site_symmetry_4
_geom_torsion_publ_flag
N1 C1 C2 N2 -20(3) . . . . ?
N1 C5 C6 N2 -18(2) . . . . ?
N2 C3 C4 N1 -17(3) . . . . ?
C1 N1 C4 C3 -48(2) . . . . ?
C1 N1 C5 C6 71(2) . . . . ?
C2 N2 C3 C4 70(3) . . . . ?
C2 N2 C6 C5 -52(2) . . . . ?
C3 N2 C2 C1 -49(3) . . . . ?
C3 N2 C6 C5 76(2) . . . . ?
C4 N1 C1 C2 68(3) . . . . ?
C4 N1 C5 C6 -46(2) . . . . ?
C5 N1 C1 C2 -48(3) . . . . ?
C5 N1 C4 C3 69(2) . . . . ?
C6 N2 C2 C1 77(3) . . . . ?
C6 N2 C3 C4 -56(3) . . . . ?
C7 N1 C1 C2 -169(3) . . . . ?
C7 N1 C4 C3 -169(2) . . . . ?
C7 N1 C5 C6 -169(2) . . . . ?
N3 C8 C9 N4 0(5) . . . . ?
N3 C10 C11 N4 -24(4) . . . . ?
N3 C12 C13 N4 -2(5) . . . . ?
C8 N3 C10 C11 83(3) . . . . ?
C8 N3 C12 C13 -56(5) . . . . ?
C9 N4 C11 C10 -40(5) . . . . ?
C9 N4 C13 C12 59(4) . . . . ?
C10 N3 C8 C9 -69(4) . . . . ?
C10 N3 C12 C13 59(5) . . . . ?
C11 N4 C9 C8 56(5) . . . . ?
C11 N4 C13 C12 -60(4) . . . . ?
C12 N3 C8 C9 56(5) . . . . ?
C12 N3 C10 C11 -40(4) . . . . ?
C13 N4 C9 C8 -62(5) . . . . ?
C13 N4 C11 C10 84(4) . . . . ?
C14 N3 C8 C9 172(4) . . . . ?
C14 N3 C10 C11 -156(3) . . . . ?
C14 N3 C12 C13 -180(3) . . . . ?
N5 C15 C16 N6 9(3) . . . . ?
N5 C19 C20 N6 -6(4) . . . . ?
N6 C17 C18 N5 7(3) . . . . ?
C15 N5 C18 C17 50(3) . . . . ?
C15 N5 C19 C20 -50(4) . . . . ?
C16 N6 C17 C18 -71(3) . . . . ?
C16 N6 C20 C19 71(4) . . . . ?
C17 N6 C16 C15 62(3) . . . . ?
C17 N6 C20 C19 -60(4) . . . . ?
C18 N5 C15 C16 -62(3) . . . . ?
C18 N5 C19 C20 64(4) . . . . ?
C19 N5 C15 C16 52(3) . . . . ?
C19 N5 C18 C17 -66(3) . . . . ?
C20 N6 C16 C15 -68(3) . . . . ?
C20 N6 C17 C18 54(4) . . . . ?
C21 N5 C15 C16 179(3) . . . . ?
C21 N5 C18 C17 171(3) . . . . ?
C21 N5 C19 C20 -175(3) . . . . ?
N7 C22 C23 N8 7(4) . . . . ?
N7 C26 C27 N8 -8(4) . . . . ?
N8 C24 C25 N7 9(3) . . . . ?
C22 N7 C25 C24 -67(3) . . . . ?
C22 N7 C26 C27 67(3) . . . . ?
C23 N8 C24 C25 53(3) . . . . ?
C23 N8 C27 C26 -50(4) . . . . ?
C24 N8 C23 C22 -67(3) . . . . ?
C24 N8 C27 C26 73(4) . . . . ?
C25 N7 C22 C23 58(3) . . . . ?
C25 N7 C26 C27 -56(4) . . . . ?
C26 N7 C22 C23 -66(3) . . . . ?
C26 N7 C25 C24 54(3) . . . . ?
C27 N8 C23 C22 52(4) . . . . ?
C27 N8 C24 C25 -70(3) . . . . ?
C28 N7 C22 C23 172(3) . . . . ?
C28 N7 C25 C24 176(3) . . . . ?
C28 N7 C26 C27 -174(3) . . . . ?

loop_
_twin_individual_id
_twin_individual_mass_fraction_refined
1 0.61(10)
2 0.39(10)
